data_2010693
loop_
_publ_author_name
'Okabe, Nobuo '
'Oya, Naomi'

_publ_section_title
;
 Copper(II) and zinc(II) complexes of pyridine-2,6-dicarboxylic acid
;
_journal_issue 3
_journal_name_full 'Acta Crystallographica Section C'
_journal_page_first 305
_journal_page_last 307
_journal_paper_doi 10.1107/S0108270199015565
_journal_volume 56
_journal_year 2000
_chemical_formula_iupac '[Zn (C7 H4 N O4 )2 ] , 3H2 O'
_chemical_formula_moiety 'C14 H8 N2 O8 Zn, 3H2 O'
_chemical_formula_sum 'C14 H14 N2 O11 Zn'
_chemical_formula_weight 451.65
_space_group_IT_number 14
_symmetry_cell_setting monoclinic
_symmetry_space_group_name_Hall '-P 2yab'
_symmetry_space_group_name_H-M 'P 1 21/a 1'
_atom_type_scat_source 'International Tables for X-ray Crystallography Vol.IV'
_cell_angle_alpha 90
_cell_angle_beta 116.554(8)
_cell_angle_gamma 90
_cell_formula_units_Z 4
_cell_length_a 13.765(2)
_cell_length_b 10.052(2)
_cell_length_c 14.060(2)
_cell_measurement_reflns_used 25
_cell_measurement_temperature 296
_cell_measurement_theta_max 15.0
_cell_measurement_theta_min 14.8
_cell_volume 1740.2(5)
_computing_cell_refinement 'MSC/AFC Diffractometer Control Software'
_computing_data_collection
;MSC/AFC Diffractometer Control Software (Molecular Structure
 Corporation, 1992a)
;
_computing_data_reduction 'TEXSAN PROCESS (Molecular Structure Corporation, 1992b)'
_computing_molecular_graphics 'ORTEPII (Johnson, 1976)'
_computing_structure_refinement 'TEXSAN/LS (Molecular Structure Corporation, 1992)'
_computing_structure_solution 'SIR88 (Burla et al., 1989)'
_diffrn_measurement_device 'Rigaku AFC5R'
_diffrn_measurement_method \w-2\q
_diffrn_radiation_type MoK\a
_diffrn_radiation_wavelength .71069
_diffrn_reflns_av_R_equivalents .017
_diffrn_reflns_limit_h_max 17
_diffrn_reflns_limit_h_min 0
_diffrn_reflns_limit_k_max 13
_diffrn_reflns_limit_k_min 0
_diffrn_reflns_limit_l_max 16
_diffrn_reflns_limit_l_min -18
_diffrn_reflns_number 4392
_diffrn_reflns_theta_max 27.5
_diffrn_standards_decay_% 0
_diffrn_standards_interval_count 150
_diffrn_standards_number 3
_exptl_absorpt_coefficient_mu 1.477
_exptl_absorpt_correction_T_max .801
_exptl_absorpt_correction_T_min .755
_exptl_absorpt_correction_type psi-scan
_exptl_absorpt_process_details '(North et al., 1968)'
_exptl_crystal_colour colourless
_exptl_crystal_density_diffrn 1.724
_exptl_crystal_density_meas ?
_exptl_crystal_description pillar
_exptl_crystal_size_max .50
_exptl_crystal_size_mid .15
_exptl_crystal_size_min .15
_refine_diff_density_max .81
_refine_diff_density_min -.63
_refine_ls_extinction_method none
_refine_ls_goodness_of_fit_ref 1.36
_refine_ls_hydrogen_treatment noref
_refine_ls_number_parameters 253
_refine_ls_number_reflns 3991
_refine_ls_R_factor_gt .058
_refine_ls_shift/su_max .000
_refine_ls_structure_factor_coef Fsqd
_refine_ls_weighting_details 'w = 1/\s^2^(F~o~)'
_refine_ls_weighting_scheme calc
_refine_ls_wR_factor_ref .114
_reflns_number_gt 3991
_reflns_number_total 3991
_reflns_observed_criterion I>0.00\s(I)
_cod_data_source_file bm1356.cif
_cod_data_source_block II
_cod_depositor_comments
;
The following automatic conversions were performed:

'_atom_site_thermal_displace_type' tag value 'Uij' was replaced with
'Uani' value 42 times.

Automatic conversion script
Id: cif_fix_values 1646 2011-03-28 12:23:43Z adriana 

The following automatic conversions were performed:

'_exptl_crystal_density_meas' value 'not measured' was changed to '?'
- the value is perceived as not measured.

Automatic conversion script
Id: cif_fix_values 3008 2015-01-20 13:52:24Z robertas 

The following automatic conversions were performed:

'_refine_ls_weighting_scheme' value 'w = 1/\s^2^(F~o~)' was changed
to 'calc'. New tag '_refine_ls_weighting_details' was created. The
value of the new tag was set to 'w = 1/\s^2^(F~o~)'.

Automatic conversion script
Id: cif_fix_values 3143 2015-03-26 13:38:13Z robertas 
;
_cod_original_cell_volume 1740.3(4)
_cod_original_sg_symbol_H-M 'P 21/a'
_cod_database_code 2010693

loop_
_symmetry_equiv_pos_as_xyz
'  +x,  +y,  +z'
'1/2-x,  1/2+y,  -z'
'  -x,  -y,  -z'
1/2+x,1/2-y,z

loop_
_atom_site_aniso_label
_atom_site_aniso_U_11
_atom_site_aniso_U_22
_atom_site_aniso_U_33
_atom_site_aniso_U_12
_atom_site_aniso_U_13
_atom_site_aniso_U_23
Zn1 .0425(2) .0522(2) .0322(2) -.00280(10) .01240(10) -.00550(10)
O1 .0430(10) .0630(10) .0460(10) -.0064(10) .0229(9) -.0070(10)
O2 .0410(10) .0600(10) .0700(10) -.0106(10) .0290(10) -.0100(10)
O3 .0470(10) .0690(10) .0490(10) -.0063(10) .0288(10) -.0030(10)
O4 .0386(10) .0670(10) .0400(10) -.0126(10) .0160(8) -.0096(9)
O5 .0540(10) .0500(10) .0340(10) .0037(9) .0109(9) .0001(9)
O6 .0700(10) .0490(10) .0520(10) .0120(10) .0270(10) -.0010(10)
O7 .085(2) .084(2) .078(2) .031(2) .034(2) .043(2)
O8 .0550(10) .0480(10) .0600(10) .0057(10) .0250(10) .0050(10)
O9 .0460(10) .074(2) .0540(10) .0140(10) .0200(10) .0100(10)
O10 .077(2) .0590(10) .097(2) -.0050(10) .0610(10) -.0050(10)
O11 .197(6) .190(5) .460(10) -.077(5) .141(7) -.205(7)
N1 .0340(10) .0340(10) .0330(10) -.0006(9) .0123(8) -.0012(9)
N2 .0290(10) .0510(10) .0280(10) .0000(10) .0110(8) .0031(10)
C1 .0330(10) .0320(10) .0400(10) .0000(10) .0110(10) .0010(10)
C2 .0360(10) .039(2) .048(2) -.0040(10) .0100(10) -.0030(10)
C3 .054(2) .051(2) .0390(10) -.0060(10) .0130(10) -.0150(10)
C4 .049(2) .045(2) .0410(10) -.0010(10) .0190(10) -.0050(10)
C5 .0350(10) .0350(10) .0360(10) .0010(10) .0150(10) .0010(10)
C6 .0350(10) .0370(10) .046(2) .0020(10) .0170(10) .0010(10)
C7 .0360(10) .0430(10) .0410(10) .0000(10) .0160(10) .0010(10)
C8 .0320(10) .053(2) .0350(10) -.0030(10) .0150(10) -.0050(10)
C9 .048(2) .071(2) .042(2) -.003(2) .0200(10) -.0120(10)
C10 .055(2) .094(3) .034(2) -.006(2) .0180(10) -.014(2)
C11 .0360(10) .098(3) .0310(10) .000(2) .0110(10) .014(2)
C12 .0290(10) .065(2) .0350(10) .0030(10) .0140(10) .0120(10)
C13 .0340(10) .049(2) .0410(10) .0020(10) .0160(10) .0010(10)
C14 .038(2) .066(2) .054(2) .0100(10) .0220(10) .021(2)

loop_
_atom_site_label
_atom_site_fract_x
_atom_site_fract_y
_atom_site_fract_z
_atom_site_U_iso_or_equiv
_atom_site_thermal_displace_type
_atom_site_calc_flag
_atom_site_calc_attached_atom
Zn1 .73609(3) .00684(3) .74961(2) .0439 Uani ? ?
O1 .9084(2) .0566(2) .7625(2) .0497 Uani ? ?
O2 1.0634(2) .1557(2) .8743(2) .0551 Uani ? ?
O3 .6093(2) .0335(2) .9603(2) .0524 Uani ? ?
O4 .6263(2) -.0066(2) .8126(2) .0492 Uani ? ?
O5 .7837(2) -.2164(2) .77690(10) .0492 Uani ? ?
O6 .7773(2) -.3978(2) .6819(2) .0574 Uani ? ?
O7 .5726(2) .2270(3) .4784(2) .0831 Uani ? ?
O8 .6661(2) .1733(2) .6505(2) .0548 Uani ? ?
O9 .8895(2) .4764(2) .8470(2) .0590 Uani ? ?
O10 1.1359(2) .1109(2) .7460(2) .0691 Uani ? ?
O11 1.0102(6) .0471(7) .3932(7) .2842 Uani ? ?
N1 .8236(2) .0860(2) .8946(2) .0346 Uani ? ?
N2 .6831(2) -.0739(2) .6044(2) .0370 Uani ? ?
C1 .9233(2) .1353(3) .9266(2) .0370 Uani ? ?
C2 .9770(2) .1990(3) 1.0228(2) .0445 Uani ? ?
C3 .9255(2) .2104(3) 1.0870(2) .0508 Uani ? ?
C4 .8218(2) .1592(3) 1.0535(2) .0454 Uani ? ?
C5 .7732(2) .0971(3) .9556(2) .0357 Uani ? ?
C6 .9662(2) .1132(3) .8465(2) .0401 Uani ? ?
C7 .6597(2) .0363(3) .9065(2) .0407 Uani ? ?
C8 .6973(2) -.2019(3) .5898(2) .0402 Uani ? ?
C9 .6608(2) -.2552(4) .4888(2) .0543 Uani ? ?
C10 .6073(3) -.1725(4) .4029(2) .0614 Uani ? ?
C11 .5923(2) -.0415(4) .4180(2) .0565 Uani ? ?
C12 .6316(2) .0071(3) .5217(2) .0434 Uani ? ?
C13 .7580(2) -.2749(3) .6927(2) .0413 Uani ? ?
C14 .6220(2) .1490(3) .5509(3) .0524 Uani ? ?
H1 1.0478 .2345 1.0445 .0534 Uani ? ?
H2 .9612 .2529 1.1542 .0605 Uani ? ?
H3 .7852 .1668 1.0967 .0541 Uani ? ?
H4 1.0849 .1276 .8118 .0748 Uani ? ?
H5 .6725 -.3463 .4790 .0644 Uani ? ?
H6 .5806 -.2069 .3328 .0733 Uani ? ?
H7 .5559 .0160 .3589 .0678 Uani ? ?
H8 .8210 -.4484 .7525 .0748 Uani ? ?
H9 .8730 .4925 .8990 .0748 Uani ? ?
H10 .9642 .4709 .8818 .0748 Uani ? ?
H11 1.1573 .1971 .7223 .0748 Uani ? ?
H12 1.1108 .0370 .7069 .0748 Uani ? ?
H13 .9851 .0204 .4419 .0748 Uani ? ?
H14 .9683 .1086 .3174 .0748 Uani ? ?

loop_
_geom_angle_atom_site_label_1
_geom_angle_atom_site_label_2
_geom_angle_atom_site_label_3
_geom_angle
_geom_angle_publ_flag
O1 Zn1 O4 152.33(8) yes
O1 Zn1 O5 89.54(8) yes
O1 Zn1 O8 91.69(8) yes
O1 Zn1 N1 73.21(8) yes
O1 Zn1 N2 93.44(8) yes
O4 Zn1 O5 94.18(8) yes
O4 Zn1 O8 97.39(8) yes
O4 Zn1 N1 79.22(8) yes
O4 Zn1 N2 113.95(8) yes
O5 Zn1 O8 152.37(8) yes
O5 Zn1 N1 102.60(8) yes
O5 Zn1 N2 74.01(8) yes
O8 Zn1 N1 104.18(8) yes
O8 Zn1 N2 78.36(9) yes
N1 Zn1 N2 166.39(8) yes
Zn1 O1 C6 111.8(2) no
Zn1 O4 C7 115.5(2) no
Zn1 O5 C13 111.5(2) no
Zn1 O8 C14 115.1(2) no
Zn1 N1 C1 123.2(2) no
Zn1 N1 C5 116.0(2) no
C1 N1 C5 120.5(2) no
Zn1 N2 C8 122.4(2) no
Zn1 N2 C12 116.7(2) no
C8 N2 C12 120.9(2) no
N1 C1 C2 121.6(2) no
N1 C1 C6 112.5(2) no
C2 C1 C6 125.9(2) no
C1 C2 C3 118.3(2) no
C2 C3 C4 120.0(3) no
C3 C4 C5 118.2(3) no
N1 C5 C4 121.4(2) no
N1 C5 C7 113.5(2) no
C4 C5 C7 125.0(2) no
O1 C6 O2 125.7(3) no
O1 C6 C1 119.0(2) no
O2 C6 C1 115.3(2) no
O3 C7 O4 126.1(3) no
O3 C7 C5 118.3(2) no
O4 C7 C5 115.5(2) no
N2 C8 C9 121.4(3) no
N2 C8 C13 112.5(2) no
C9 C8 C13 126.1(3) no
C8 C9 C10 118.2(3) no
C9 C10 C11 120.3(3) no
C10 C11 C12 119.0(3) no
N2 C12 C11 120.2(3) no
N2 C12 C14 114.7(2) no
C11 C12 C14 125.1(3) no
O5 C13 O6 126.1(3) no
O5 C13 C8 119.5(3) no
O6 C13 C8 114.3(2) no
O7 C14 O8 127.3(3) no
O7 C14 C12 117.6(3) no
O8 C14 C12 115.1(2) no

loop_
_geom_bond_atom_site_label_1
_geom_bond_atom_site_label_2
_geom_bond_site_symmetry_1
_geom_bond_site_symmetry_2
_geom_bond_distance
_geom_bond_publ_flag
Zn1 O1 ? ? 2.350(2) yes
Zn1 O4 ? ? 2.070(2) yes
Zn1 O5 ? ? 2.321(2) yes
Zn1 O8 ? ? 2.115(2) yes
Zn1 N1 ? ? 2.011(2) yes
Zn1 N2 ? ? 2.007(2) yes
O1 C6 ? ? 1.230(3) no
O2 C6 ? ? 1.287(3) no
O3 C7 ? ? 1.235(3) no
O4 C7 ? ? 1.264(3) no
O5 C13 ? ? 1.224(3) no
O6 C13 ? ? 1.286(3) no
O7 C14 ? ? 1.223(4) no
O8 C14 ? ? 1.277(4) no
N1 C1 ? ? 1.334(3) no
N1 C5 ? ? 1.327(3) no
N2 C8 ? ? 1.331(4) no
N2 C12 ? ? 1.334(3) no
C1 C2 ? ? 1.376(4) no
C1 C6 ? ? 1.504(4) no
C2 C3 ? ? 1.379(4) no
C3 C4 ? ? 1.387(4) no
C4 C5 ? ? 1.381(4) no
C5 C7 ? ? 1.525(4) no
C8 C9 ? ? 1.385(4) no
C8 C13 ? ? 1.499(4) no
C9 C10 ? ? 1.378(5) no
C10 C11 ? ? 1.365(5) no
C11 C12 ? ? 1.397(4) no
C12 C14 ? ? 1.506(4) no

loop_
_geom_hbond_atom_site_label_D
_geom_hbond_atom_site_label_H
_geom_hbond_atom_site_label_A
_geom_hbond_site_symmetry_A
_geom_hbond_distance_DH
_geom_hbond_distance_HA
_geom_hbond_distance_DA
_geom_hbond_angle_DHA
_geom_hbond_publ_flag
O2 H4 O10 . 1.08 1.399 2.462(4) 166 yes
O6 H8 O9 1_545 1.03 1.451 2.483(2) 174 yes
O9 H9 O3 2_657 .87 1.927 2.762(3) 160 yes
O9 H10 O3 4 .92 1.799 2.719(3) 175 yes
O10 H11 O8 4 1.02 1.685 2.679(3) 164 yes
O10 H12 O11 3_756 .90 1.836 2.623(6) 145 yes
O11 H13 O11 3_756 .93 2.387 3.28(2) 159 yes

loop_
_geom_torsion_atom_site_label_1
_geom_torsion_atom_site_label_2
_geom_torsion_atom_site_label_3
_geom_torsion_atom_site_label_4
_geom_torsion
_geom_torsion_publ_flag
Zn1 O1 C6 O2 -177.9(2) no
O2 C6 C1 C2 2.0(4) no
Zn1 O1 C6 C1 2.8(3) no
O3 C7 C5 N1 175.1(2) no
Zn1 O4 C7 O3 -177.3(2) no
O3 C7 C5 C4 -5.2(4) no
Zn1 O4 C7 C5 2.9(3) no
O4 Zn1 O1 C6 -9.3(3) no
Zn1 O5 C13 O6 177.2(2) no
O4 Zn1 O5 C13 115.9(2) no
Zn1 O5 C13 C8 -3.5(3) no
O4 Zn1 O8 C14 -111.0(2) no
Zn1 O8 C14 O7 176.7(3) no
O4 Zn1 N1 C1 -177.2(2) no
Zn1 O8 C14 C12 -2.3(3) no
O4 Zn1 N1 C5 -2.7(2) no
Zn1 N1 C1 C2 174.3(2) no
O4 Zn1 N2 C8 -87.8(2) no
Zn1 N1 C1 C6 -5.5(3) no
O4 Zn1 N2 C12 91.7(2) no
Zn1 N1 C5 C4 -174.9(2) no
O4 C7 C5 N1 -5.1(3) no
Zn1 N1 C5 C7 4.8(3) no
O4 C7 C5 C4 174.5(3) no
Zn1 N2 C8 C9 -179.4(2) no
O5 Zn1 O1 C6 -107.4(2) no
Zn1 N2 C8 C13 -1.1(3) no
O5 Zn1 O4 C7 101.7(2) no
Zn1 N2 C12 C11 179.9(2) no
O5 Zn1 O8 C14 2.9(3) no
Zn1 N2 C12 C14 .5(3) no
O5 Zn1 N1 C1 90.8(2) no
O1 Zn1 O4 C7 4.7(3) no
O5 Zn1 N1 C5 -94.6(2) no
O1 Zn1 O5 C13 -91.6(2) no
O5 Zn1 N2 C8 -.4(2) no
O1 Zn1 O8 C14 95.2(2) no
O5 Zn1 N2 C12 179.2(2) no
O1 Zn1 N1 C1 5.2(2) no
O5 C13 C8 N2 3.3(4) no
O1 Zn1 N1 C5 179.8(2) no
O5 C13 C8 C9 -178.5(3) no
O1 Zn1 N2 C8 88.1(2) no
O6 C13 C8 N2 -177.3(2) no
O1 Zn1 N2 C12 -92.3(2) no
O6 C13 C8 C9 .9(4) no
O1 C6 C1 N1 1.1(3) no
O7 C14 C12 N2 -177.8(3) no
O1 C6 C1 C2 -178.7(3) no
O7 C14 C12 C11 2.8(4) no
O2 C6 C1 N1 -178.3(2) no
O8 Zn1 O1 C6 100.2(2) no
O8 Zn1 O4 C7 -103.5(2) no
C1 C2 C3 C4 -.5(4) no
O8 Zn1 O5 C13 1.2(3) no
C2 C1 N1 C5 -.1(4) no
O8 Zn1 N1 C1 -82.3(2) no
C2 C3 C4 C5 .3(5) no
O8 Zn1 N1 C5 92.3(2) no
C3 C2 C1 C6 -179.9(3) no
O8 Zn1 N2 C8 179.2(2) no
C3 C4 C5 C7 -179.6(3) no
O8 Zn1 N2 C12 -1.2(2) no
C5 N1 C1 C6 -179.8(2) no
O8 C14 C12 N2 1.3(4) no
C8 N2 C12 C11 -.5(4) no
O8 C14 C12 C11 -178.1(3) no
C8 N2 C12 C14 -179.9(2) no
N1 Zn1 O1 C6 -4.1(2) no
C8 C9 C10 C11 .8(5) no
N1 Zn1 O4 C7 -.4(2) no
C9 C8 N2 C12 1.0(4) no
N1 Zn1 O5 C13 -164.2(2) no
C9 C10 C11 C12 -.3(5) no
N1 Zn1 O8 C14 168.3(2) no
C10 C9 C8 C13 -179.2(3) no
N1 Zn1 N2 C8 76.9(4) no
C10 C11 C12 C14 179.5(3) no
N1 Zn1 N2 C12 -103.5(4) no
C12 N2 C8 C13 179.3(2) no
N1 C1 C2 C3 .4(4) no
N1 C5 C4 C3 .1(4) no
N2 Zn1 O1 C6 178.6(2) no
N2 Zn1 O4 C7 176.0(2) no
N2 Zn1 O5 C13 2.2(2) no
N2 Zn1 O8 C14 2.0(2) no
N2 Zn1 N1 C1 16.9(5) no
N2 Zn1 N1 C5 -168.5(3) no
N2 C8 C9 C10 -1.1(4) no
N2 C12 C11 C10 .2(4) no
C1 N1 C5 C4 -.2(4) no
C1 N1 C5 C7 179.5(2) no
